data_1551628
loop_
_publ_author_name
'de Oliveira, Adriano Bof'
'Beck, Johannes'
'Daniels, J\"org'
'Feitosa, B\'arbara Regina Santos'

_publ_section_title
;
 Crystal Structure of 4-Hydroxy-3-methoxybenzaldehyde-4-methylthiosemicarbazone
;
_journal_name_full 'X-ray Structure Analysis Online'
_journal_page_first 5
_journal_paper_doi 10.2116/xraystruct.31.5
_journal_volume 31
_journal_year 2015
_chemical_formula_moiety 'C10 H13 N3 O2 S'
_chemical_formula_sum 'C10 H13 N3 O2 S'
_chemical_formula_weight 239.29
_chemical_name_common '4-Hydroxy-3-methoxybenzaldehyde 4-methylthiosemicarbazone'
_chemical_name_systematic '4-Hydroxy-3-methoxybenzaldehyde 4-methylthiosemicarbazone'
_space_group_IT_number 14
_space_group_name_Hall '-P 2ybc'
_space_group_name_H-M_alt 'P 1 21/c 1'
_symmetry_cell_setting monoclinic
_symmetry_Int_Tables_number 14
_symmetry_space_group_name_Hall '-P 2ybc'
_symmetry_space_group_name_H-M 'P 1 21/c 1'
_atom_sites_solution_hydrogens geom
_atom_sites_solution_primary direct
_atom_sites_solution_secondary difmap
_audit_creation_method SHELXL-97
_audit_update_record
;
2014-08-18 # Formatted by publCIF

;
_cell_angle_alpha 90.00
_cell_angle_beta 111.5129(15)
_cell_angle_gamma 90.00
_cell_formula_units_Z 4
_cell_length_a 8.4960(3)
_cell_length_b 8.5040(2)
_cell_length_c 17.2236(6)
_cell_measurement_reflns_used 22143
_cell_measurement_temperature 123(2)
_cell_measurement_theta_max 27.485
_cell_measurement_theta_min 2.91
_cell_volume 1157.71(6)
_computing_cell_refinement 'HKL Scalepack (Otwinowski & Minor, 1997)'
_computing_data_collection 'COLLECT (Nonius, 1998)'
_computing_data_reduction 'HKL, Denzo & Scalepack (Otwinowski & Minor, 1997)'
_computing_molecular_graphics 'DIAMOND (Brandenburg, 2006)'
_computing_publication_material 'publCIF (Westrip, 2010)'
_computing_structure_refinement 'SHELXL (Sheldrick, 2008)'
_computing_structure_solution 'SHELXS (Sheldrick, 2008)'
_diffrn_ambient_temperature 123(2)
_diffrn_detector_area_resol_mean 9
_diffrn_measured_fraction_theta_full 0.994
_diffrn_measured_fraction_theta_max 0.994
_diffrn_measurement_device_type 'Kappa CCD'
_diffrn_measurement_method 'CCD rotation images, thick slices'
_diffrn_radiation_monochromator 'horizonally mounted graphite crystal'
_diffrn_radiation_probe x-ray
_diffrn_radiation_type MoK\a
_diffrn_radiation_wavelength 0.71073
_diffrn_reflns_av_R_equivalents 0.0505
_diffrn_reflns_av_sigmaI/netI 0.0450
_diffrn_reflns_limit_h_max 11
_diffrn_reflns_limit_h_min -10
_diffrn_reflns_limit_k_max 10
_diffrn_reflns_limit_k_min -9
_diffrn_reflns_limit_l_max 22
_diffrn_reflns_limit_l_min -22
_diffrn_reflns_number 12991
_diffrn_reflns_theta_full 27.47
_diffrn_reflns_theta_max 27.47
_diffrn_reflns_theta_min 3.41
_diffrn_source 'fine-focus sealed tube'
_diffrn_source_type 'Nonius Kappa CCD'
_diffrn_standards_number 12991
_exptl_absorpt_coefficient_mu 0.269
_exptl_absorpt_correction_T_max 0.9877
_exptl_absorpt_correction_T_min 0.9164
_exptl_absorpt_correction_type multi-scan
_exptl_absorpt_process_details 'Blessing, R. H. (1995) <i>Acta Cryst</i>. A<b>51</b>, 33--38.'
_exptl_crystal_colour colourless
_exptl_crystal_density_diffrn 1.373
_exptl_crystal_density_method 'not measured'
_exptl_crystal_description Fragment
_exptl_crystal_F_000 504
_exptl_crystal_recrystallization_method Ethanol
_exptl_crystal_size_max 0.285
_exptl_crystal_size_mid 0.14
_exptl_crystal_size_min 0.11
_refine_diff_density_max 0.240
_refine_diff_density_min -0.281
_refine_diff_density_rms 0.059
_refine_ls_extinction_method none
_refine_ls_goodness_of_fit_ref 1.103
_refine_ls_hydrogen_treatment constr
_refine_ls_matrix_type full
_refine_ls_number_parameters 148
_refine_ls_number_reflns 2626
_refine_ls_number_restraints 0
_refine_ls_restrained_S_all 1.103
_refine_ls_R_factor_all 0.0682
_refine_ls_R_factor_gt 0.0403
_refine_ls_shift/su_max 0.001
_refine_ls_shift/su_mean 0.000
_refine_ls_structure_factor_coef Fsqd
_refine_ls_weighting_details 'calc w=1/[\s^2^(Fo^2^)+(0.0277P)^2^+0.4779P] where P=(Fo^2^+2Fc^2^)/3'
_refine_ls_weighting_scheme calc
_refine_ls_wR_factor_gt 0.0780
_refine_ls_wR_factor_ref 0.0876
_reflns_number_gt 1966
_reflns_number_total 2626
_reflns_threshold_expression >2sigma(I)
_publcif_datablock.id {6a766e87-b1ac-4c36-ac1b-be45ee1f65ec}

_cod_data_source_file 31_5_1.txt
_cod_data_source_block publication_text
_cod_original_sg_symbol_H-M 'P 21/c'
_cod_database_code 1551628

loop_
_symmetry_equiv_pos_as_xyz
'x, y, z'
'-x, y+1/2, -z+1/2'
'-x, -y, -z'
'x, -y-1/2, z-1/2'

loop_
_atom_site_label
_atom_site_type_symbol
_atom_site_fract_x
_atom_site_fract_y
_atom_site_fract_z
_atom_site_U_iso_or_equiv
_atom_site_adp_type
_atom_site_occupancy
_atom_site_symmetry_multiplicity
_atom_site_calc_flag
_atom_site_refinement_flags
S1 S -1.12393(6) 0.18764(6) -0.09173(3) 0.02437(14) Uani 1 1 d .
O1 O -0.29798(17) -0.21554(15) -0.22903(8) 0.0282(3) Uani 1 1 d .
O2 O -0.12883(17) -0.44532(15) -0.13523(9) 0.0304(3) Uani 1 1 d .
H2 H -0.1148 -0.5380 -0.1172 0.046 Uiso 1 1 calc R
N1 N -0.72223(18) -0.03453(17) -0.09487(9) 0.0190(3) Uani 1 1 d .
N2 N -0.84836(18) 0.02344(17) -0.07017(9) 0.0198(3) Uani 1 1 d .
H2A H -0.8544 -0.0060 -0.0223 0.024 Uiso 1 1 calc R
N3 N -0.94031(18) 0.17140(17) -0.18926(9) 0.0209(3) Uani 1 1 d .
H3 H -0.8479 0.1400 -0.1965 0.025 Uiso 1 1 calc R
C1 C -0.4922(2) -0.2143(2) -0.06874(11) 0.0178(4) Uani 1 1 d .
C2 C -0.4597(2) -0.1701(2) -0.14002(11) 0.0192(4) Uani 1 1 d .
H2B H -0.5222 -0.0867 -0.1743 0.023 Uiso 1 1 calc R
C3 C -0.3375(2) -0.2474(2) -0.16041(11) 0.0206(4) Uani 1 1 d .
C4 C -0.2451(2) -0.3717(2) -0.11001(12) 0.0208(4) Uani 1 1 d .
C5 C -0.2746(2) -0.4130(2) -0.03909(11) 0.0221(4) Uani 1 1 d .
H5 H -0.2107 -0.4950 -0.0043 0.026 Uiso 1 1 calc R
C6 C -0.3979(2) -0.3347(2) -0.01845(11) 0.0205(4) Uani 1 1 d .
H6 H -0.4177 -0.3638 0.0304 0.025 Uiso 1 1 calc R
C7 C -0.6255(2) -0.1390(2) -0.04754(11) 0.0201(4) Uani 1 1 d .
H7 H -0.6408 -0.1681 0.0025 0.024 Uiso 1 1 calc R
C8 C -0.9622(2) 0.1255(2) -0.12004(11) 0.0181(4) Uani 1 1 d .
C9 C -1.0570(2) 0.2691(2) -0.25360(12) 0.0275(4) Uani 1 1 d .
H9A H -1.1733 0.2426 -0.2600 0.041 Uiso 1 1 calc R
H9B H -1.0414 0.2509 -0.3065 0.041 Uiso 1 1 calc R
H9C H -1.0351 0.3800 -0.2378 0.041 Uiso 1 1 calc R
C10 C -0.3885(3) -0.0894(3) -0.28125(13) 0.0360(5) Uani 1 1 d .
H10A H -0.5089 -0.1164 -0.3061 0.054 Uiso 1 1 calc R
H10B H -0.3442 -0.0718 -0.3257 0.054 Uiso 1 1 calc R
H10C H -0.3745 0.0065 -0.2478 0.054 Uiso 1 1 calc R

loop_
_atom_site_aniso_label
_atom_site_aniso_U_11
_atom_site_aniso_U_22
_atom_site_aniso_U_33
_atom_site_aniso_U_23
_atom_site_aniso_U_13
_atom_site_aniso_U_12
S1 0.0249(2) 0.0245(3) 0.0304(3) 0.0063(2) 0.0180(2) 0.0076(2)
O1 0.0333(8) 0.0308(8) 0.0289(8) 0.0078(6) 0.0215(6) 0.0105(6)
O2 0.0346(8) 0.0219(7) 0.0463(9) 0.0066(6) 0.0284(7) 0.0106(6)
N1 0.0175(7) 0.0195(8) 0.0228(8) -0.0024(6) 0.0108(6) 0.0011(6)
N2 0.0211(8) 0.0227(8) 0.0203(8) 0.0030(6) 0.0131(6) 0.0053(6)
N3 0.0212(8) 0.0207(8) 0.0252(8) 0.0041(6) 0.0139(7) 0.0056(6)
C1 0.0162(8) 0.0178(9) 0.0206(9) -0.0021(7) 0.0082(7) -0.0011(7)
C2 0.0196(9) 0.0176(9) 0.0210(9) 0.0007(7) 0.0081(7) 0.0020(7)
C3 0.0226(9) 0.0212(9) 0.0210(9) -0.0007(7) 0.0116(8) -0.0005(8)
C4 0.0186(9) 0.0177(9) 0.0295(10) -0.0008(7) 0.0128(8) 0.0012(7)
C5 0.0223(9) 0.0177(9) 0.0263(10) 0.0037(8) 0.0091(8) 0.0043(8)
C6 0.0226(9) 0.0209(10) 0.0196(9) -0.0001(7) 0.0096(8) -0.0007(8)
C7 0.0197(9) 0.0221(9) 0.0204(9) 0.0004(7) 0.0096(8) 0.0013(7)
C8 0.0196(9) 0.0144(9) 0.0216(9) -0.0011(7) 0.0090(8) 0.0008(7)
C9 0.0303(10) 0.0285(11) 0.0281(11) 0.0087(8) 0.0157(9) 0.0088(8)
C10 0.0463(13) 0.0390(13) 0.0291(12) 0.0132(9) 0.0214(10) 0.0149(10)

loop_
_atom_type_symbol
_atom_type_description
_atom_type_scat_dispersion_real
_atom_type_scat_dispersion_imag
_atom_type_scat_source
C C 0.0033 0.0016 'International Tables Vol C Tables 4.2.6.8 and 6.1.1.4'
H H 0.0000 0.0000 'International Tables Vol C Tables 4.2.6.8 and 6.1.1.4'
N N 0.0061 0.0033 'International Tables Vol C Tables 4.2.6.8 and 6.1.1.4'
O O 0.0106 0.0060 'International Tables Vol C Tables 4.2.6.8 and 6.1.1.4'
S S 0.1246 0.1234 'International Tables Vol C Tables 4.2.6.8 and 6.1.1.4'

loop_
_geom_angle_atom_site_label_1
_geom_angle_atom_site_label_2
_geom_angle_atom_site_label_3
_geom_angle
C3 O1 C10 116.47(14)
C4 O2 H2 109.5
C7 N1 N2 116.17(14)
C8 N2 N1 119.34(14)
C8 N2 H2A 120.3
N1 N2 H2A 120.3
C8 N3 C9 124.95(15)
C8 N3 H3 117.5
C9 N3 H3 117.5
C6 C1 C2 119.26(15)
C6 C1 C7 119.38(15)
C2 C1 C7 121.35(15)
C3 C2 C1 120.18(16)
C3 C2 H2B 119.9
C1 C2 H2B 119.9
O1 C3 C2 124.87(16)
O1 C3 C4 115.00(15)
C2 C3 C4 120.10(16)
O2 C4 C5 123.45(16)
O2 C4 C3 116.84(16)
C5 C4 C3 119.71(16)
C4 C5 C6 120.14(16)
C4 C5 H5 119.9
C6 C5 H5 119.9
C1 C6 C5 120.58(16)
C1 C6 H6 119.7
C5 C6 H6 119.7
N1 C7 C1 121.42(16)
N1 C7 H7 119.3
C1 C7 H7 119.3
N3 C8 N2 117.15(15)
N3 C8 S1 123.95(13)
N2 C8 S1 118.90(13)
N3 C9 H9A 109.5
N3 C9 H9B 109.5
H9A C9 H9B 109.5
N3 C9 H9C 109.5
H9A C9 H9C 109.5
H9B C9 H9C 109.5
O1 C10 H10A 109.5
O1 C10 H10B 109.5
H10A C10 H10B 109.5
O1 C10 H10C 109.5
H10A C10 H10C 109.5
H10B C10 H10C 109.5

loop_
_geom_bond_atom_site_label_1
_geom_bond_atom_site_label_2
_geom_bond_distance
S1 C8 1.7019(17)
O1 C3 1.369(2)
O1 C10 1.430(2)
O2 C4 1.368(2)
O2 H2 0.8400
N1 C7 1.280(2)
N1 N2 1.3809(19)
N2 C8 1.348(2)
N2 H2A 0.8800
N3 C8 1.331(2)
N3 C9 1.448(2)
N3 H3 0.8800
C1 C6 1.390(2)
C1 C2 1.405(2)
C1 C7 1.459(2)
C2 C3 1.379(2)
C2 H2B 0.9500
C3 C4 1.410(3)
C4 C5 1.379(2)
C5 C6 1.393(2)
C5 H5 0.9500
C6 H6 0.9500
C7 H7 0.9500
C9 H9A 0.9800
C9 H9B 0.9800
C9 H9C 0.9800
C10 H10A 0.9800
C10 H10B 0.9800
C10 H10C 0.9800

loop_
_geom_hbond_atom_site_label_D
_geom_hbond_atom_site_label_H
_geom_hbond_atom_site_label_A
_geom_hbond_distance_DH
_geom_hbond_distance_HA
_geom_hbond_distance_DA
_geom_hbond_angle_DHA
_geom_hbond_site_symmetry_A
O2 H2 S1 0.84 2.38 3.2066(14) 168.1 1_645
N2 H2A S1 0.88 2.56 3.3963(15) 159.3 3_355
N3 H3 O1 0.88 2.42 3.0155(18) 125.2 2_454

loop_
_geom_torsion_atom_site_label_1
_geom_torsion_atom_site_label_2
_geom_torsion_atom_site_label_3
_geom_torsion_atom_site_label_4
_geom_torsion
C7 N1 N2 C8 -175.36(16)
C6 C1 C2 C3 1.1(3)
C7 C1 C2 C3 -177.46(16)
C10 O1 C3 C2 1.9(3)
C10 O1 C3 C4 -179.60(17)
C1 C2 C3 O1 178.81(17)
C1 C2 C3 C4 0.3(3)
O1 C3 C4 O2 -0.2(2)
C2 C3 C4 O2 178.44(16)
O1 C3 C4 C5 179.73(16)
C2 C3 C4 C5 -1.6(3)
O2 C4 C5 C6 -178.57(17)
C3 C4 C5 C6 1.5(3)
C2 C1 C6 C5 -1.2(3)
C7 C1 C6 C5 177.36(16)
C4 C5 C6 C1 -0.1(3)
N2 N1 C7 C1 177.30(15)
C6 C1 C7 N1 -175.62(17)
C2 C1 C7 N1 2.9(3)
C9 N3 C8 N2 174.38(16)
C9 N3 C8 S1 -5.5(3)
N1 N2 C8 N3 -3.5(2)
N1 N2 C8 S1 176.37(12)

loop_
_publcif_info_datablock.id
_publcif_info_datablock.publ_exptl
_publcif_info_datablock.publ_geom
_publcif_info_datablock.structure
{6a766e87-b1ac-4c36-ac1b-be45ee1f65ec} y y y

loop_
_publcif_info_tables.block_id
_publcif_info_tables.reference_item
{6a766e87-b1ac-4c36-ac1b-be45ee1f65ec} '_geom_hbond_atom_site_label_D'

loop_
_cod_changelog_entry_id
_cod_changelog_entry_author
_cod_changelog_entry_date
_cod_changelog_entry_text
1 'Vaitkus, Antanas' 2024-04-22T14:26:25+03:00
;
 Updated bibliographic information.
;
